data_7231357
loop_
_publ_author_name
'Deng, Shu-Qi'
'Mo, Xiao-Jing'
'Feng, Yin'
'Cai, Song-Liang'
'Zhang, Wei-Guang'
'Zheng, Sheng-Run'

_publ_section_title
;
 Construction of d10 metal coordination polymers based on in situ formed
 3,5-di(1H-1,2,4-triazol-1-yl)benzoic acid from different precursors:
 influence of in situ hydrolysis reactions on assembly process
;
_journal_issue 37
_journal_name_full CrystEngComm
_journal_page_first 5531
_journal_paper_doi 10.1039/C8CE01233D
_journal_volume 20
_journal_year 2018
_chemical_formula_sum 'C11 H11 Cd N7 O7'
_chemical_formula_weight 465.67
_space_group_crystal_system monoclinic
_space_group_IT_number 14
_space_group_name_Hall '-P 2ybc'
_space_group_name_H-M_alt 'P 1 21/c 1'
_symmetry_space_group_name_Hall '-P 2ybc'
_symmetry_space_group_name_H-M 'P 1 21/c 1'
_atom_sites_solution_hydrogens geom
_audit_creation_method SHELXL-2014/7
_audit_update_record
;
2018-07-23 deposited with the CCDC.
2018-08-13 downloaded from the CCDC.
;
_cell_angle_alpha 90
_cell_angle_beta 107.505(7)
_cell_angle_gamma 90
_cell_formula_units_Z 4
_cell_length_a 12.146(5)
_cell_length_b 18.094(8)
_cell_length_c 7.506(3)
_cell_measurement_reflns_used 1100
_cell_measurement_temperature 296(2)
_cell_measurement_theta_max 22.330
_cell_measurement_theta_min 3.796
_cell_volume 1573.2(11)
_computing_structure_refinement 'SHELXL-2014/7 (Sheldrick, 2014)'
_diffrn_ambient_temperature 296(2)
_diffrn_measured_fraction_theta_full 0.975
_diffrn_measured_fraction_theta_max 0.968
_diffrn_measurement_device_type 'Bruker APEX-II CCD'
_diffrn_measurement_method '\f and \w scans'
_diffrn_radiation_type MoK\a
_diffrn_radiation_wavelength 0.71073
_diffrn_reflns_av_R_equivalents 0.0484
_diffrn_reflns_av_unetI/netI 0.0669
_diffrn_reflns_Laue_measured_fraction_full 0.975
_diffrn_reflns_Laue_measured_fraction_max 0.968
_diffrn_reflns_limit_h_max 14
_diffrn_reflns_limit_h_min -8
_diffrn_reflns_limit_k_max 21
_diffrn_reflns_limit_k_min -19
_diffrn_reflns_limit_l_max 9
_diffrn_reflns_limit_l_min -9
_diffrn_reflns_number 7113
_diffrn_reflns_point_group_measured_fraction_full 0.975
_diffrn_reflns_point_group_measured_fraction_max 0.968
_diffrn_reflns_theta_full 25.242
_diffrn_reflns_theta_max 25.996
_diffrn_reflns_theta_min 1.758
_exptl_absorpt_coefficient_mu 1.444
_exptl_crystal_colour colorless
_exptl_crystal_density_diffrn 1.966
_exptl_crystal_description block
_exptl_crystal_F_000 920
_exptl_crystal_size_max 0.280
_exptl_crystal_size_mid 0.250
_exptl_crystal_size_min 0.200
_refine_diff_density_max 2.189
_refine_diff_density_min -3.425
_refine_diff_density_rms 0.249
_refine_ls_extinction_method none
_refine_ls_goodness_of_fit_ref 1.038
_refine_ls_hydrogen_treatment constr
_refine_ls_matrix_type full
_refine_ls_number_parameters 244
_refine_ls_number_reflns 2979
_refine_ls_number_restraints 18
_refine_ls_restrained_S_all 1.037
_refine_ls_R_factor_all 0.1372
_refine_ls_R_factor_gt 0.1174
_refine_ls_shift/su_max 0.000
_refine_ls_shift/su_mean 0.000
_refine_ls_structure_factor_coef Fsqd
_refine_ls_weighting_details 'w=1/[\s^2^(Fo^2^)+(0.0087P)^2^+130.0875P] where P=(Fo^2^+2Fc^2^)/3'
_refine_ls_weighting_scheme calc
_refine_ls_wR_factor_gt 0.3045
_refine_ls_wR_factor_ref 0.3122
_reflns_Friedel_coverage 0.000
_reflns_number_gt 2172
_reflns_number_total 2979
_reflns_threshold_expression 'I > 2\s(I)'
_cod_data_source_file c8ce01233d2.cif
_cod_data_source_block 7Cd
_cod_depositor_comments 'Adding full bibliography for 7231353--7231359.cif.'
_cod_database_code 7231357
_shelx_shelxl_version_number 2014/7
_shelx_space_group_comment
;
The symmetry employed for this shelxl refinement is uniquely defined
by the following loop, which should always be used as a source of
symmetry information in preference to the above space-group names.
They are only intended as comments.
;
_shelx_estimated_absorpt_t_min 0.688
_shelx_estimated_absorpt_t_max 0.761

loop_
_space_group_symop_operation_xyz
'x, y, z'
'-x, y+1/2, -z+1/2'
'-x, -y, -z'
'x, -y-1/2, z-1/2'

loop_
_atom_site_label
_atom_site_type_symbol
_atom_site_fract_x
_atom_site_fract_y
_atom_site_fract_z
_atom_site_U_iso_or_equiv
_atom_site_adp_type
_atom_site_occupancy
_atom_site_site_symmetry_order
_atom_site_calc_flag
_atom_site_refinement_flags_posn
_atom_site_refinement_flags_adp
_atom_site_refinement_flags_occupancy
_atom_site_disorder_assembly
_atom_site_disorder_group
Cd1 Cd -0.28820(13) 0.43332(8) 0.4519(2) 0.0431(5) Uani 1 1 d . . . . .
C4 C -0.6768(16) 0.2149(11) 0.030(3) 0.039(4) Uani 1 1 d . . . . .
H4A H -0.6081 0.1987 0.1137 0.047 Uiso 1 1 calc R U . . .
C6 C -0.8639(19) 0.1846(11) -0.181(3) 0.048(5) Uani 1 1 d . . . . .
H6A H -0.9199 0.1500 -0.2387 0.058 Uiso 1 1 calc R U . . .
N3 N -0.6156(12) 0.3419(8) 0.089(2) 0.035(4) Uani 1 1 d . . . . .
O1 O -0.6379(12) 0.0605(8) 0.068(2) 0.059(4) Uani 1 1 d . . . . .
O3 O -0.318(2) 0.4163(10) 0.743(2) 0.085(6) Uani 1 1 d . . . . .
O2 O -0.8213(13) 0.0375(8) -0.069(3) 0.066(5) Uani 1 1 d . . . . .
C5 C -0.7590(16) 0.1645(12) -0.061(3) 0.045(5) Uani 1 1 d . . . . .
N6 N -1.1446(14) 0.3469(9) -0.477(3) 0.047(4) Uani 1 1 d . . . . .
N2 N -0.6356(15) 0.4187(10) 0.062(3) 0.056(5) Uani 1 1 d . . . . .
C3 C -0.6957(14) 0.2891(10) -0.003(2) 0.032(4) Uani 1 1 d . . . . .
C7 C -0.8813(16) 0.2614(11) -0.211(3) 0.041(4) Uani 1 1 d . . . . .
N1 N -0.4643(13) 0.4011(10) 0.266(2) 0.046(4) Uani 1 1 d . . . . .
N4 N -0.9921(13) 0.2833(9) -0.336(2) 0.040(4) Uani 1 1 d . . . . .
C1 C -0.5066(17) 0.3339(12) 0.206(4) 0.054(6) Uani 1 1 d . . . . .
H1A H -0.4678 0.2893 0.2401 0.065 Uiso 1 1 calc R U . . .
N5 N -1.0592(14) 0.2371(11) -0.461(3) 0.053(5) Uani 1 1 d . . . . .
O4 O -0.3773(14) 0.3121(10) 0.628(3) 0.067(5) Uani 1 1 d . . . . .
C8 C -0.8029(16) 0.3144(11) -0.124(3) 0.040(5) Uani 1 1 d . . . . .
H8A H -0.8192 0.3645 -0.1429 0.049 Uiso 1 1 calc R U . . .
C9 C -1.0411(18) 0.3500(13) -0.348(3) 0.054(6) Uani 1 1 d . . . . .
H9A H -1.0090 0.3913 -0.2774 0.065 Uiso 1 1 calc R U . . .
C10 C -1.1481(18) 0.2770(13) -0.537(3) 0.057(6) Uani 1 1 d . . . . .
H10A H -1.2116 0.2585 -0.6292 0.068 Uiso 1 1 calc R U . . .
N7 N -0.3626(17) 0.3578(12) 0.755(3) 0.061(5) Uani 1 1 d . . . . .
C11 C -0.735(2) 0.0814(12) -0.013(3) 0.052(5) Uani 1 1 d . . . . .
O5 O -0.388(2) 0.3430(13) 0.903(3) 0.108(8) Uani 1 1 d . . . . .
C2 C -0.5453(18) 0.4468(12) 0.166(4) 0.064(7) Uani 1 1 d . . . . .
H2A H -0.5348 0.4978 0.1727 0.076 Uiso 1 1 calc R U . . .
O2W O -0.0212(18) 0.4927(12) 0.164(4) 0.100(7) Uani 1 1 d . . . . .
O1W O -0.243(2) 0.4518(15) 0.172(3) 0.031(5) Uani 0.5 1 d . U P A 1
O1W' O -0.288(2) 0.4352(15) 0.087(4) 0.036(6) Uani 0.5 1 d . U P B 2

loop_
_atom_site_aniso_label
_atom_site_aniso_U_11
_atom_site_aniso_U_22
_atom_site_aniso_U_33
_atom_site_aniso_U_23
_atom_site_aniso_U_13
_atom_site_aniso_U_12
Cd1 0.0312(7) 0.0309(8) 0.0586(9) -0.0026(7) 0.0006(6) 0.0031(6)
C4 0.036(10) 0.039(11) 0.037(10) 0.001(8) 0.002(8) 0.006(8)
C6 0.054(13) 0.039(12) 0.043(11) 0.000(9) 0.003(10) 0.014(10)
N3 0.021(7) 0.033(9) 0.046(9) 0.010(7) 0.003(6) 0.000(6)
O1 0.039(8) 0.044(9) 0.076(11) 0.016(8) -0.009(8) 0.003(7)
O3 0.143(19) 0.042(10) 0.061(11) -0.018(8) 0.016(11) -0.027(11)
O2 0.041(8) 0.032(8) 0.106(14) 0.008(8) -0.007(9) 0.005(6)
C5 0.027(10) 0.060(14) 0.048(12) -0.002(10) 0.011(9) -0.003(9)
N6 0.032(8) 0.037(10) 0.060(11) 0.002(8) -0.006(8) 0.009(7)
N2 0.038(9) 0.035(10) 0.081(14) -0.006(9) -0.005(9) -0.001(8)
C3 0.026(8) 0.032(10) 0.038(10) -0.004(7) 0.010(7) 0.003(7)
C7 0.038(10) 0.037(11) 0.047(11) 0.003(9) 0.013(9) 0.005(8)
N1 0.022(8) 0.054(11) 0.057(11) 0.000(8) 0.003(7) 0.014(7)
N4 0.029(8) 0.035(9) 0.050(10) -0.002(7) 0.002(7) 0.007(7)
C1 0.032(10) 0.033(12) 0.084(17) 0.005(11) -0.001(11) 0.004(8)
N5 0.033(9) 0.054(12) 0.064(12) -0.007(9) 0.003(8) 0.011(8)
O4 0.063(10) 0.056(11) 0.083(12) -0.011(10) 0.025(9) -0.020(8)
C8 0.033(10) 0.042(12) 0.045(11) 0.009(9) 0.009(8) 0.007(8)
C9 0.039(11) 0.045(13) 0.071(15) -0.007(11) 0.006(11) 0.005(9)
C10 0.035(11) 0.060(16) 0.064(15) 0.001(12) -0.001(10) 0.008(10)
N7 0.056(12) 0.054(13) 0.075(14) 0.004(11) 0.022(11) 0.002(10)
C11 0.060(14) 0.037(12) 0.054(13) -0.004(10) 0.011(11) 0.009(10)
O5 0.16(2) 0.098(17) 0.090(16) 0.002(13) 0.069(16) -0.014(16)
C2 0.040(12) 0.032(12) 0.11(2) 0.003(12) 0.005(13) -0.003(9)
O2W 0.079(14) 0.074(14) 0.14(2) -0.013(14) 0.028(14) -0.024(11)
O1W 0.025(11) 0.043(11) 0.019(10) -0.001(9) -0.001(8) -0.005(9)
O1W' 0.018(10) 0.034(11) 0.063(13) 0.005(10) 0.022(10) -0.008(9)

loop_
_atom_type_symbol
_atom_type_description
_atom_type_scat_dispersion_real
_atom_type_scat_dispersion_imag
_atom_type_scat_source
C C 0.0033 0.0016 'International Tables Vol C Tables 4.2.6.8 and 6.1.1.4'
H H 0.0000 0.0000 'International Tables Vol C Tables 4.2.6.8 and 6.1.1.4'
N N 0.0061 0.0033 'International Tables Vol C Tables 4.2.6.8 and 6.1.1.4'
O O 0.0106 0.0060 'International Tables Vol C Tables 4.2.6.8 and 6.1.1.4'
Cd Cd -0.8075 1.2024 'International Tables Vol C Tables 4.2.6.8 and 6.1.1.4'

loop_
_geom_angle_atom_site_label_1
_geom_angle_atom_site_label_2
_geom_angle_atom_site_label_3
_geom_angle
_geom_angle_site_symmetry_1
_geom_angle_site_symmetry_3
N1 Cd1 N6 119.0(6) . 1_656
N1 Cd1 O2 140.7(6) . 2_455
N6 Cd1 O2 99.0(6) 1_656 2_455
N1 Cd1 O3 99.1(7) . .
N6 Cd1 O3 90.9(7) 1_656 .
O2 Cd1 O3 89.2(7) 2_455 .
N1 Cd1 O1W 85.2(8) . .
N6 Cd1 O1W 86.5(8) 1_656 .
O2 Cd1 O1W 87.8(8) 2_455 .
O3 Cd1 O1W 175.7(8) . .
N1 Cd1 O1 86.7(5) . 2_455
N6 Cd1 O1 153.5(5) 1_656 2_455
O2 Cd1 O1 54.6(5) 2_455 2_455
O3 Cd1 O1 91.4(6) . 2_455
O1W Cd1 O1 89.4(8) . 2_455
N1 Cd1 C11 113.0(7) . 2_455
N6 Cd1 C11 127.0(7) 1_656 2_455
O2 Cd1 C11 28.0(6) 2_455 2_455
O3 Cd1 C11 90.5(6) . 2_455
O1W Cd1 C11 88.3(8) . 2_455
O1 Cd1 C11 26.5(6) 2_455 2_455
C3 C4 C5 120.3(18) . .
C3 C4 H4A 119.9 . .
C5 C4 H4A 119.9 . .
C5 C6 C7 116(2) . .
C5 C6 H6A 122.2 . .
C7 C6 H6A 122.2 . .
C1 N3 C3 130.4(16) . .
C1 N3 N2 106.7(15) . .
C3 N3 N2 122.7(14) . .
C11 O1 Cd1 88.8(13) . 2_445
N7 O3 Cd1 112.6(15) . .
C11 O2 Cd1 93.5(12) . 2_445
C6 C5 C4 123(2) . .
C6 C5 C11 118.8(19) . .
C4 C5 C11 118.0(18) . .
C9 N6 C10 102.2(17) . .
C9 N6 Cd1 128.8(14) . 1_454
C10 N6 Cd1 128.6(13) . 1_454
C2 N2 N3 103.4(17) . .
C4 C3 N3 122.0(16) . .
C4 C3 C8 120.0(17) . .
N3 C3 C8 117.8(16) . .
C8 C7 C6 124.2(18) . .
C8 C7 N4 119.6(17) . .
C6 C7 N4 116.1(18) . .
C2 N1 C1 103.3(16) . .
C2 N1 Cd1 126.3(15) . .
C1 N1 Cd1 129.6(13) . .
N5 N4 C9 110.8(16) . .
N5 N4 C7 122.4(16) . .
C9 N4 C7 126.8(17) . .
N1 C1 N3 108.6(17) . .
N1 C1 H1A 125.7 . .
N3 C1 H1A 125.7 . .
C10 N5 N4 102.4(18) . .
C7 C8 C3 116.8(18) . .
C7 C8 H8A 121.6 . .
C3 C8 H8A 121.6 . .
N6 C9 N4 108.2(19) . .
N6 C9 H9A 125.9 . .
N4 C9 H9A 125.9 . .
N5 C10 N6 116(2) . .
N5 C10 H10A 121.8 . .
N6 C10 H10A 121.8 . .
O3 N7 O4 120(2) . .
O3 N7 O5 119(2) . .
O4 N7 O5 121(2) . .
O1 C11 O2 123(2) . .
O1 C11 C5 120(2) . .
O2 C11 C5 116.5(18) . .
O1 C11 Cd1 64.6(12) . 2_445
O2 C11 Cd1 58.5(10) . 2_445
C5 C11 Cd1 174.8(15) . 2_445
N2 C2 N1 117(2) . .
N2 C2 H2A 121.3 . .
N1 C2 H2A 121.3 . .

loop_
_geom_bond_atom_site_label_1
_geom_bond_atom_site_label_2
_geom_bond_distance
_geom_bond_site_symmetry_2
Cd1 N1 2.251(16) .
Cd1 N6 2.283(16) 1_656
Cd1 O2 2.322(14) 2_455
Cd1 O3 2.34(2) .
Cd1 O1W 2.35(2) .
Cd1 O1 2.458(15) 2_455
Cd1 C11 2.72(2) 2_455
C4 C3 1.37(3) .
C4 C5 1.37(3) .
C4 H4A 0.9300 .
C6 C5 1.37(3) .
C6 C7 1.41(3) .
C6 H6A 0.9300 .
N3 C1 1.36(2) .
N3 C3 1.39(2) .
N3 N2 1.41(2) .
O1 C11 1.22(3) .
O1 Cd1 2.458(15) 2_445
O3 N7 1.20(3) .
O2 C11 1.28(3) .
O2 Cd1 2.322(14) 2_445
C5 C11 1.55(3) .
N6 C9 1.34(3) .
N6 C10 1.34(3) .
N6 Cd1 2.283(15) 1_454
N2 C2 1.25(3) .
C3 C8 1.42(2) .
C7 C8 1.37(3) .
C7 N4 1.45(2) .
N1 C2 1.33(3) .
N1 C1 1.34(3) .
N4 N5 1.33(2) .
N4 C9 1.34(3) .
C1 H1A 0.9300 .
N5 C10 1.28(3) .
O4 N7 1.23(3) .
C8 H8A 0.9300 .
C9 H9A 0.9300 .
C10 H10A 0.9300 .
N7 O5 1.27(3) .
C11 Cd1 2.72(2) 2_445
C2 H2A 0.9300 .
